data_7129849
loop_
_publ_author_name
'Grzybowski, Marek'
'Morawski, Olaf'
'Nowak, Krzysztof'
'Garbacz, Paula'

_publ_section_title
;
 Fluorene analogues of xanthenes -- low molecular weight near-infrared
 dyes
;
_journal_name_full 'Chemical Communications'
_journal_paper_doi 10.1039/D2CC00561A
_journal_year 2022
_chemical_formula_moiety 'C21 H16 O2'
_chemical_formula_sum 'C21 H16 O2'
_chemical_formula_weight 300.34
_space_group_crystal_system orthorhombic
_space_group_IT_number 60
_space_group_name_Hall '-P 2n 2ab'
_space_group_name_H-M_alt 'P b c n'
_atom_sites_solution_hydrogens mixed
_atom_sites_solution_primary direct
_atom_sites_solution_secondary difmap
_audit_creation_method SHELXL-2014
_audit_update_record
;
2021-06-18 deposited with the CCDC.	2022-03-15 downloaded from the CCDC.
;
_cell_angle_alpha 90
_cell_angle_beta 90
_cell_angle_gamma 90
_cell_formula_units_Z 8
_cell_length_a 20.1860(15)
_cell_length_b 7.3066(6)
_cell_length_c 20.4874(17)
_cell_measurement_reflns_used 1162
_cell_measurement_temperature 296(2)
_cell_measurement_theta_max 60.39
_cell_measurement_theta_min 4.32
_cell_volume 3021.7(4)
_computing_cell_refinement 'Bruker SAINT'
_computing_data_collection 'Bruker APEX2'
_computing_data_reduction 'Bruker SAINT'
_computing_molecular_graphics 'Bruker SHELXTL'
_computing_publication_material 'Bruker SHELXTL'
_computing_structure_refinement 'SHELXL-2014 (Sheldrick, 2014)'
_computing_structure_solution 'SHELXL-2014 (Sheldrick, 2014)'
_diffrn_ambient_temperature 296(2)
_diffrn_measured_fraction_theta_full 0.767
_diffrn_measured_fraction_theta_max 0.922
_diffrn_measurement_device_type 'Bruker APEX-II CCD'
_diffrn_measurement_method '\f and \w scans'
_diffrn_radiation_monochromator graphite
_diffrn_radiation_type CuK\a
_diffrn_radiation_wavelength 1.54178
_diffrn_reflns_av_R_equivalents 0.2010
_diffrn_reflns_av_unetI/netI 0.1496
_diffrn_reflns_Laue_measured_fraction_full 0.767
_diffrn_reflns_Laue_measured_fraction_max 0.922
_diffrn_reflns_limit_h_max 22
_diffrn_reflns_limit_h_min -18
_diffrn_reflns_limit_k_max 7
_diffrn_reflns_limit_k_min -7
_diffrn_reflns_limit_l_max 22
_diffrn_reflns_limit_l_min -21
_diffrn_reflns_number 43029
_diffrn_reflns_point_group_measured_fraction_full 0.767
_diffrn_reflns_point_group_measured_fraction_max 0.922
_diffrn_reflns_theta_full 67.679
_diffrn_reflns_theta_max 60.387
_diffrn_reflns_theta_min 4.316
_diffrn_source 'fine-focus sealed tube'
_exptl_absorpt_coefficient_mu 0.664
_exptl_absorpt_correction_T_max 0.9180
_exptl_absorpt_correction_T_min 0.8950
_exptl_absorpt_correction_type numerical
_exptl_absorpt_process_details sadabs
_exptl_crystal_colour violet
_exptl_crystal_density_diffrn 1.320
_exptl_crystal_density_method 'not measured'
_exptl_crystal_description cube
_exptl_crystal_F_000 1264
_exptl_crystal_recrystallization_method 'Re-crystallisation from solvent: chloroform, ethanol, n-pentane'
_exptl_crystal_size_max 0.171
_exptl_crystal_size_mid 0.170
_exptl_crystal_size_min 0.131
_refine_diff_density_max 0.265
_refine_diff_density_min -0.241
_refine_diff_density_rms 0.060
_refine_ls_extinction_coef 0.0019(4)
_refine_ls_extinction_expression Fc^*^=kFc[1+0.001xFc^2^\l^3^/sin(2\q)]^-1/4^
_refine_ls_extinction_method SHELXL
_refine_ls_goodness_of_fit_ref 0.993
_refine_ls_hydrogen_treatment mixed
_refine_ls_matrix_type full
_refine_ls_number_parameters 244
_refine_ls_number_reflns 2097
_refine_ls_number_restraints 0
_refine_ls_restrained_S_all 0.993
_refine_ls_R_factor_all 0.1656
_refine_ls_R_factor_gt 0.0684
_refine_ls_shift/su_max 0.000
_refine_ls_shift/su_mean 0.000
_refine_ls_structure_factor_coef Fsqd
_refine_ls_weighting_details 'w=1/[\s^2^(Fo^2^)+(0.0951P)^2^] where P=(Fo^2^+2Fc^2^)/3'
_refine_ls_weighting_scheme calc
_refine_ls_wR_factor_gt 0.1489
_refine_ls_wR_factor_ref 0.1707
_reflns_Friedel_coverage 0.000
_reflns_number_gt 1162
_reflns_number_total 2097
_reflns_threshold_expression 'I > 2\s(I)'
_cod_data_source_file d2cc00561a2.cif
_cod_data_source_block MGr0113_10A_K_0ma
_cod_database_code 7129849
_shelx_space_group_comment
;
The symmetry employed for this shelxl refinement is uniquely defined
by the following loop, which should always be used as a source of
symmetry information in preference to the above space-group names.
They are only intended as comments.
;
_shelx_estimated_absorpt_t_min 0.895
_shelx_estimated_absorpt_t_max 0.918
_shelxl_version_number 2014-3

loop_
_space_group_symop_operation_xyz
'x, y, z'
'x+1/2, -y+1/2, -z'
'-x, y, -z+1/2'
'-x+1/2, -y+1/2, z+1/2'
'-x, -y, -z'
'-x-1/2, y-1/2, z'
'x, -y, z-1/2'
'x-1/2, y-1/2, -z-1/2'

loop_
_atom_site_label
_atom_site_type_symbol
_atom_site_fract_x
_atom_site_fract_y
_atom_site_fract_z
_atom_site_U_iso_or_equiv
_atom_site_adp_type
_atom_site_occupancy
_atom_site_site_symmetry_order
_atom_site_calc_flag
_atom_site_refinement_flags_posn
_atom_site_refinement_flags_adp
_atom_site_refinement_flags_occupancy
_atom_site_disorder_assembly
_atom_site_disorder_group
O1 O 1.08966(11) 0.1622(4) 0.97693(13) 0.0634(9) Uani 1 1 d . . . . .
H1 H 1.1265 0.1864 0.9625 0.095 Uiso 1 1 calc R U . . .
O2 O 0.71762(10) 0.3157(4) 1.05576(12) 0.0553(9) Uani 1 1 d . . . . .
C1 C 0.88649(16) 0.5416(5) 0.86133(19) 0.0366(10) Uani 1 1 d . . . . .
C2 C 0.94637(16) 0.4622(5) 0.88512(18) 0.0367(10) Uani 1 1 d . . . . .
C3 C 1.01064(19) 0.4597(6) 0.8592(2) 0.0460(11) Uani 1 1 d . . . . .
C4 C 1.0591(2) 0.3614(6) 0.8901(2) 0.0441(11) Uani 1 1 d . . . . .
C5 C 1.04520(16) 0.2630(5) 0.9474(2) 0.0402(11) Uani 1 1 d . . . . .
C6 C 0.98078(17) 0.2686(5) 0.9753(2) 0.0358(10) Uani 1 1 d . . . . .
C7 C 0.93315(16) 0.3675(5) 0.94500(18) 0.0337(10) Uani 1 1 d . . . . .
C8 C 0.86218(15) 0.3930(5) 0.95881(19) 0.0334(10) Uani 1 1 d . . . . .
C9 C 0.82434(18) 0.3380(5) 1.0087(2) 0.0388(11) Uani 1 1 d . . . . .
C10 C 0.75428(18) 0.3713(5) 1.0077(2) 0.0385(10) Uani 1 1 d . . . . .
C11 C 0.7278(2) 0.4625(5) 0.9530(2) 0.0405(12) Uani 1 1 d . . . . .
C12 C 0.76644(18) 0.5272(5) 0.9035(2) 0.0387(11) Uani 1 1 d . . . . .
C13 C 0.83536(17) 0.4942(5) 0.90535(18) 0.0342(10) Uani 1 1 d . . . . .
C14 C 0.87767(16) 0.6465(5) 0.80029(18) 0.0367(10) Uani 1 1 d . . . . .
C15 C 0.90596(17) 0.8225(6) 0.7967(2) 0.0445(11) Uani 1 1 d . . . . .
C16 C 0.89644(19) 0.9190(6) 0.7395(3) 0.0615(13) Uani 1 1 d . . . . .
H16 H 0.9149 1.0351 0.7356 0.074 Uiso 1 1 calc R U . . .
C17 C 0.8606(3) 0.8494(9) 0.6883(3) 0.0669(16) Uani 1 1 d . . . . .
C18 C 0.8335(2) 0.6763(9) 0.6936(2) 0.0550(13) Uani 1 1 d . . . . .
C19 C 0.84180(15) 0.5750(6) 0.7493(2) 0.0407(11) Uani 1 1 d . . . . .
C20 C 0.94332(19) 0.9080(5) 0.85200(19) 0.0637(13) Uani 1 1 d . . . . .
H20A H 0.9434 1.0386 0.8469 0.096 Uiso 1 1 calc R U . . .
H20B H 0.9881 0.8637 0.8520 0.096 Uiso 1 1 calc R U . . .
H20C H 0.9224 0.8766 0.8926 0.096 Uiso 1 1 calc R U . . .
C21 C 0.81251(18) 0.3850(6) 0.7522(2) 0.0635(13) Uani 1 1 d . . . . .
H21A H 0.7702 0.3898 0.7737 0.095 Uiso 1 1 calc R U . . .
H21B H 0.8417 0.3060 0.7762 0.095 Uiso 1 1 calc R U . . .
H21C H 0.8070 0.3386 0.7088 0.095 Uiso 1 1 calc R U . . .
H3 H 1.0192(16) 0.524(5) 0.818(2) 0.068(14) Uiso 1 1 d . . . . .
H11 H 0.6836(16) 0.479(4) 0.9482(14) 0.039(11) Uiso 1 1 d . . . . .
H12 H 0.7479(16) 0.591(4) 0.8636(16) 0.047(11) Uiso 1 1 d . . . . .
H4 H 1.1064(18) 0.356(5) 0.8740(16) 0.073(13) Uiso 1 1 d . . . . .
H6 H 0.9720(12) 0.205(4) 1.0158(14) 0.022(9) Uiso 1 1 d . . . . .
H18 H 0.8109(15) 0.634(5) 0.6564(18) 0.050(13) Uiso 1 1 d . . . . .
H9 H 0.8392(12) 0.282(4) 1.0428(13) 0.009(10) Uiso 1 1 d . . . . .
H17 H 0.8528(16) 0.922(6) 0.6545(19) 0.061(15) Uiso 1 1 d . . . . .

loop_
_atom_site_aniso_label
_atom_site_aniso_U_11
_atom_site_aniso_U_22
_atom_site_aniso_U_33
_atom_site_aniso_U_23
_atom_site_aniso_U_13
_atom_site_aniso_U_12
O1 0.0259(15) 0.081(2) 0.083(2) 0.0162(17) 0.0012(14) 0.0065(15)
O2 0.0376(15) 0.076(2) 0.0528(18) 0.0034(16) 0.0109(13) -0.0059(13)
C1 0.029(2) 0.038(2) 0.042(3) -0.003(2) 0.001(2) -0.005(2)
C2 0.026(3) 0.036(2) 0.048(3) 0.001(2) 0.002(2) -0.0015(19)
C3 0.036(3) 0.053(3) 0.049(3) 0.006(3) 0.003(2) -0.002(2)
C4 0.030(3) 0.057(3) 0.046(3) 0.009(2) 0.005(2) 0.001(2)
C5 0.020(2) 0.045(3) 0.056(3) 0.002(2) -0.007(2) 0.003(2)
C6 0.031(3) 0.043(3) 0.033(3) 0.005(2) -0.005(2) -0.009(2)
C7 0.027(2) 0.036(2) 0.039(3) -0.001(2) -0.003(2) -0.0019(18)
C8 0.024(2) 0.036(2) 0.041(3) -0.005(2) 0.002(2) -0.0043(18)
C9 0.031(3) 0.044(3) 0.042(3) 0.005(2) -0.004(2) 0.002(2)
C10 0.037(3) 0.038(3) 0.041(3) -0.001(2) -0.001(2) -0.0035(19)
C11 0.022(3) 0.041(3) 0.059(4) -0.004(2) -0.004(3) 0.005(2)
C12 0.032(3) 0.035(3) 0.049(3) 0.004(2) -0.001(2) 0.005(2)
C13 0.030(3) 0.037(3) 0.036(3) -0.001(2) -0.005(2) 0.0037(19)
C14 0.028(2) 0.046(3) 0.036(3) 0.006(2) 0.0039(19) 0.0029(19)
C15 0.043(2) 0.050(3) 0.040(3) 0.002(3) 0.008(2) -0.001(2)
C16 0.072(3) 0.050(3) 0.062(4) 0.006(3) 0.018(3) 0.010(2)
C17 0.084(4) 0.074(5) 0.042(4) 0.023(4) 0.007(3) 0.026(3)
C18 0.049(3) 0.083(5) 0.033(3) -0.004(4) 0.002(3) 0.012(3)
C19 0.029(2) 0.053(3) 0.041(3) -0.002(3) 0.000(2) 0.008(2)
C20 0.075(3) 0.051(3) 0.065(3) 0.000(3) 0.008(3) -0.009(2)
C21 0.053(2) 0.069(4) 0.069(3) -0.014(3) -0.002(2) -0.010(2)

loop_
_atom_type_symbol
_atom_type_description
_atom_type_scat_dispersion_real
_atom_type_scat_dispersion_imag
_atom_type_scat_source
C C 0.0181 0.0091 'International Tables Vol C Tables 4.2.6.8 and 6.1.1.4'
H H 0.0000 0.0000 'International Tables Vol C Tables 4.2.6.8 and 6.1.1.4'
O O 0.0492 0.0322 'International Tables Vol C Tables 4.2.6.8 and 6.1.1.4'

loop_
_geom_angle_atom_site_label_1
_geom_angle_atom_site_label_2
_geom_angle_atom_site_label_3
_geom_angle
_geom_angle_site_symmetry_1
_geom_angle_site_symmetry_3
_geom_angle_publ_flag
C5 O1 H1 109.5 . . ?
C13 C1 C2 107.5(3) . . ?
C13 C1 C14 125.4(3) . . ?
C2 C1 C14 127.0(3) . . ?
C3 C2 C1 131.3(4) . . ?
C3 C2 C7 119.4(3) . . ?
C1 C2 C7 109.3(3) . . ?
C4 C3 C2 119.5(4) . . ?
C4 C3 H3 121(2) . . ?
C2 C3 H3 119(2) . . ?
C3 C4 C5 120.8(4) . . ?
C3 C4 H4 123(2) . . ?
C5 C4 H4 116.1(19) . . ?
O1 C5 C4 122.5(3) . . ?
O1 C5 C6 117.3(4) . . ?
C4 C5 C6 120.2(4) . . ?
C7 C6 C5 118.8(4) . . ?
C7 C6 H6 121.3(15) . . ?
C5 C6 H6 119.9(15) . . ?
C6 C7 C2 121.2(3) . . ?
C6 C7 C8 132.1(4) . . ?
C2 C7 C8 106.5(3) . . ?
C9 C8 C13 121.7(3) . . ?
C9 C8 C7 131.6(4) . . ?
C13 C8 C7 106.7(3) . . ?
C8 C9 C10 120.0(4) . . ?
C8 C9 H9 124.2(17) . . ?
C10 C9 H9 115.8(17) . . ?
O2 C10 C11 122.4(3) . . ?
O2 C10 C9 119.9(4) . . ?
C11 C10 C9 117.7(4) . . ?
C12 C11 C10 122.6(4) . . ?
C12 C11 H11 115.8(19) . . ?
C10 C11 H11 121.6(19) . . ?
C11 C12 C13 119.0(4) . . ?
C11 C12 H12 123.2(18) . . ?
C13 C12 H12 117.7(18) . . ?
C12 C13 C1 131.3(4) . . ?
C12 C13 C8 118.8(3) . . ?
C1 C13 C8 109.8(3) . . ?
C19 C14 C15 121.4(4) . . ?
C19 C14 C1 120.7(4) . . ?
C15 C14 C1 117.9(4) . . ?
C16 C15 C14 117.0(4) . . ?
C16 C15 C20 119.9(4) . . ?
C14 C15 C20 123.1(4) . . ?
C17 C16 C15 122.2(5) . . ?
C17 C16 H16 118.9 . . ?
C15 C16 H16 118.9 . . ?
C16 C17 C18 119.2(5) . . ?
C16 C17 H17 118(3) . . ?
C18 C17 H17 123(3) . . ?
C19 C18 C17 120.7(5) . . ?
C19 C18 H18 124(2) . . ?
C17 C18 H18 115(2) . . ?
C18 C19 C14 119.5(4) . . ?
C18 C19 C21 118.8(4) . . ?
C14 C19 C21 121.7(4) . . ?
C15 C20 H20A 109.5 . . ?
C15 C20 H20B 109.5 . . ?
H20A C20 H20B 109.5 . . ?
C15 C20 H20C 109.5 . . ?
H20A C20 H20C 109.5 . . ?
H20B C20 H20C 109.5 . . ?
C19 C21 H21A 109.5 . . ?
C19 C21 H21B 109.5 . . ?
H21A C21 H21B 109.5 . . ?
C19 C21 H21C 109.5 . . ?
H21A C21 H21C 109.5 . . ?
H21B C21 H21C 109.5 . . ?

loop_
_geom_bond_atom_site_label_1
_geom_bond_atom_site_label_2
_geom_bond_distance
_geom_bond_site_symmetry_2
_geom_bond_publ_flag
O1 C5 1.309(4) . ?
O1 H1 0.8200 . ?
O2 C10 1.297(4) . ?
C1 C13 1.414(4) . ?
C1 C2 1.427(4) . ?
C1 C14 1.477(5) . ?
C2 C3 1.402(5) . ?
C2 C7 1.434(5) . ?
C3 C4 1.369(5) . ?
C3 H3 0.97(4) . ?
C4 C5 1.405(5) . ?
C4 H4 1.01(3) . ?
C5 C6 1.421(5) . ?
C6 C7 1.353(4) . ?
C6 H6 0.97(3) . ?
C7 C8 1.472(5) . ?
C8 C9 1.338(5) . ?
C8 C13 1.428(4) . ?
C9 C10 1.435(5) . ?
C9 H9 0.86(3) . ?
C10 C11 1.409(4) . ?
C11 C12 1.363(5) . ?
C11 H11 0.91(3) . ?
C12 C13 1.412(5) . ?
C12 H12 1.01(3) . ?
C14 C19 1.375(5) . ?
C14 C15 1.409(5) . ?
C15 C16 1.381(5) . ?
C15 C20 1.497(5) . ?
C16 C17 1.373(6) . ?
C16 H16 0.9300 . ?
C17 C18 1.382(6) . ?
C17 H17 0.89(4) . ?
C18 C19 1.370(5) . ?
C18 H18 0.94(4) . ?
C19 C21 1.510(5) . ?
C20 H20A 0.9600 . ?
C20 H20B 0.9600 . ?
C20 H20C 0.9600 . ?
C21 H21A 0.9600 . ?
C21 H21B 0.9600 . ?
C21 H21C 0.9600 . ?

loop_
_geom_hbond_atom_site_label_D
_geom_hbond_atom_site_label_H
_geom_hbond_atom_site_label_A
_geom_hbond_distance_DH
_geom_hbond_distance_HA
_geom_hbond_distance_DA
_geom_hbond_angle_DHA
_geom_hbond_site_symmetry_A
C11 H11 O1 0.91(3) 2.65(3) 3.267(5) 126(2) 2_457
O1 H1 O2 0.82 1.88 2.673(3) 163.5 2_557
C11 H11 O1 0.91(3) 2.65(3) 3.267(5) 126(2) 2_457
O1 H1 O2 0.82 1.88 2.673(3) 163.5 2_557
C11 H11 O1 0.91(3) 2.65(3) 3.267(5) 126(2) 2_457
O1 H1 O2 0.82 1.88 2.673(3) 163.5 2_557
O1 H1 O2 0.82 1.88 2.673(3) 163.5 2_557
C11 H11 O1 0.91(3) 2.65(3) 3.267(5) 126(2) 2_457
O1 H1 O2 0.82 1.88 2.673(3) 163.5 2_557
C11 H11 O1 0.91(3) 2.65(3) 3.267(5) 126(2) 2_457
O1 H1 O2 0.82 1.88 2.673(3) 163.5 2_557
C11 H11 O1 0.91(3) 2.65(3) 3.267(5) 126(2) 2_457

loop_
_geom_torsion_atom_site_label_1
_geom_torsion_atom_site_label_2
_geom_torsion_atom_site_label_3
_geom_torsion_atom_site_label_4
_geom_torsion
_geom_torsion_site_symmetry_1
_geom_torsion_site_symmetry_2
_geom_torsion_site_symmetry_3
_geom_torsion_site_symmetry_4
_geom_torsion_publ_flag
C13 C1 C2 C3 176.9(4) . . . . ?
C14 C1 C2 C3 -0.2(6) . . . . ?
C13 C1 C2 C7 -1.1(4) . . . . ?
C14 C1 C2 C7 -178.2(3) . . . . ?
C1 C2 C3 C4 -175.4(4) . . . . ?
C7 C2 C3 C4 2.4(5) . . . . ?
C2 C3 C4 C5 0.0(5) . . . . ?
C3 C4 C5 O1 177.4(3) . . . . ?
C3 C4 C5 C6 -1.8(5) . . . . ?
O1 C5 C6 C7 -178.2(3) . . . . ?
C4 C5 C6 C7 1.1(5) . . . . ?
C5 C6 C7 C2 1.4(5) . . . . ?
C5 C6 C7 C8 176.3(3) . . . . ?
C3 C2 C7 C6 -3.2(5) . . . . ?
C1 C2 C7 C6 175.1(3) . . . . ?
C3 C2 C7 C8 -179.2(3) . . . . ?
C1 C2 C7 C8 -0.9(4) . . . . ?
C6 C7 C8 C9 6.4(6) . . . . ?
C2 C7 C8 C9 -178.2(4) . . . . ?
C6 C7 C8 C13 -172.8(3) . . . . ?
C2 C7 C8 C13 2.6(3) . . . . ?
C13 C8 C9 C10 3.5(5) . . . . ?
C7 C8 C9 C10 -175.6(3) . . . . ?
C8 C9 C10 O2 179.1(3) . . . . ?
C8 C9 C10 C11 0.0(5) . . . . ?
O2 C10 C11 C12 177.5(3) . . . . ?
C9 C10 C11 C12 -3.5(5) . . . . ?
C10 C11 C12 C13 3.2(5) . . . . ?
C11 C12 C13 C1 179.0(3) . . . . ?
C11 C12 C13 C8 0.4(5) . . . . ?
C2 C1 C13 C12 -175.9(3) . . . . ?
C14 C1 C13 C12 1.3(6) . . . . ?
C2 C1 C13 C8 2.9(4) . . . . ?
C14 C1 C13 C8 -180.0(3) . . . . ?
C9 C8 C13 C12 -3.8(5) . . . . ?
C7 C8 C13 C12 175.5(3) . . . . ?
C9 C8 C13 C1 177.3(3) . . . . ?
C7 C8 C13 C1 -3.4(4) . . . . ?
C13 C1 C14 C19 -65.8(5) . . . . ?
C2 C1 C14 C19 110.8(4) . . . . ?
C13 C1 C14 C15 113.0(4) . . . . ?
C2 C1 C14 C15 -70.4(5) . . . . ?
C19 C14 C15 C16 -0.5(5) . . . . ?
C1 C14 C15 C16 -179.2(3) . . . . ?
C19 C14 C15 C20 177.8(3) . . . . ?
C1 C14 C15 C20 -0.9(5) . . . . ?
C14 C15 C16 C17 0.7(5) . . . . ?
C20 C15 C16 C17 -177.7(3) . . . . ?
C15 C16 C17 C18 -0.6(6) . . . . ?
C16 C17 C18 C19 0.4(6) . . . . ?
C17 C18 C19 C14 -0.3(5) . . . . ?
C17 C18 C19 C21 -178.8(3) . . . . ?
C15 C14 C19 C18 0.3(5) . . . . ?
C1 C14 C19 C18 179.0(3) . . . . ?
C15 C14 C19 C21 178.8(3) . . . . ?
C1 C14 C19 C21 -2.5(5) . . . . ?
